data_2010917
loop_
_publ_author_name
'Bu\~nuel, Elena'
'Cativiela, Carlos'
'D\'iaz-de-Villegas, Mar\'ia D.'
'G\'alvez, Jos\'e A.'

_publ_section_title
;
 Two new conformationally restricted 4,5-dihydroxynorvaline analogues
 with a norbornane skeleton
;
_journal_issue 5
_journal_name_full 'Acta Crystallographica Section C'
_journal_page_first 587
_journal_page_last 591
_journal_paper_doi 10.1107/S0108270100001645
_journal_volume 56
_journal_year 2000
_chemical_formula_sum 'C18 H23 N O5'
_chemical_formula_weight 333.37
_chemical_name_systematic
;
methyl
(1R,2S,3R,4S)-2-benzamido-3-(1,2-dihydroxyethyl)bicyclo[2.2.1]heptane-2-
carboxylate
;
_space_group_IT_number 19
_symmetry_cell_setting orthorhombic
_symmetry_space_group_name_Hall 'P 2ac 2ab'
_symmetry_space_group_name_H-M 'P 21 21 21'
_cell_angle_alpha 90
_cell_angle_beta 90
_cell_angle_gamma 90
_cell_formula_units_Z 4
_cell_length_a 7.187(5)
_cell_length_b 11.720(5)
_cell_length_c 20.258(5)
_cell_measurement_reflns_used 28
_cell_measurement_temperature 293(2)
_cell_measurement_theta_max 12.46
_cell_measurement_theta_min 7.57
_cell_volume 1706.4(15)
_computing_cell_refinement XSCANS
_computing_data_collection 'XSCANS (Siemens, 1993)'
_computing_data_reduction XSCANS
_computing_molecular_graphics 'SHELXTL-Plus (Sheldrick, 1989)'
_computing_publication_material SHELXL97
_computing_structure_refinement 'SHELXL97 (Sheldrick, 1997)'
_computing_structure_solution 'SIR92 (Altomare et al., 1993)'
_diffrn_measured_fraction_theta_full 1.000
_diffrn_measured_fraction_theta_max 1.000
_diffrn_measurement_device_type 'Siemens P4'
_diffrn_measurement_method \w/2\q
_diffrn_radiation_type MoK\a
_diffrn_radiation_wavelength .71073
_diffrn_reflns_av_R_equivalents .013
_diffrn_reflns_limit_h_max 8
_diffrn_reflns_limit_h_min -8
_diffrn_reflns_limit_k_max 13
_diffrn_reflns_limit_k_min -13
_diffrn_reflns_limit_l_max 24
_diffrn_reflns_limit_l_min -24
_diffrn_reflns_number 3472
_diffrn_reflns_theta_full 25.00
_diffrn_reflns_theta_max 25.00
_diffrn_reflns_theta_min 2.01
_diffrn_standards_decay_% 0
_diffrn_standards_interval_count 97
_diffrn_standards_number 3
_exptl_absorpt_coefficient_mu .095
_exptl_absorpt_correction_type none
_exptl_crystal_colour colourless
_exptl_crystal_density_diffrn 1.298
_exptl_crystal_density_method 'not measured'
_exptl_crystal_description prism
_exptl_crystal_F_000 712
_exptl_crystal_size_max .40
_exptl_crystal_size_mid .36
_exptl_crystal_size_min .30
_refine_diff_density_max .164
_refine_diff_density_min -.113
_refine_ls_extinction_coef .054(2)
_refine_ls_extinction_method 'SHELXL97 (Sheldrick, 1997)'
_refine_ls_goodness_of_fit_ref 1.058
_refine_ls_hydrogen_treatment mixed
_refine_ls_matrix_type full
_refine_ls_number_parameters 231
_refine_ls_number_reflns 1748
_refine_ls_R_factor_gt .029
_refine_ls_shift/su_max <0.001
_refine_ls_structure_factor_coef Fsqd
_refine_ls_weighting_details 'w = 1/[\s^2^(Fo^2^)+(0.0310P)^2^+0.3022P] where P=(Fo^2^+2Fc^2^)/3'
_refine_ls_weighting_scheme calc
_refine_ls_wR_factor_ref .070
_reflns_number_gt 1525
_reflns_number_total 1748
_reflns_threshold_expression I>2\s(I)
_cod_data_source_file jz1375.cif
_cod_data_source_block endoI
_cod_database_code 2010917
_cod_database_fobs_code 2010917

loop_
_symmetry_equiv_pos_as_xyz
'x, y, z'
'-x+1/2, -y, z+1/2'
'x+1/2, -y+1/2, -z'
'-x, y+1/2, -z+1/2'

loop_
_atom_site_label
_atom_site_fract_x
_atom_site_fract_y
_atom_site_fract_z
_atom_site_U_iso_or_equiv
_atom_site_adp_type
_atom_site_calc_flag
_atom_site_refinement_flags
_atom_site_occupancy
_atom_site_disorder_assembly
_atom_site_disorder_group
_atom_site_type_symbol
O1 -.4223(2) .79237(16) .88666(9) .0566(5) Uani d . 1 . . O
O2 -.2728(2) .66717(12) .82224(8) .0491(4) Uani d . 1 . . O
O3 -.3937(2) .84340(16) .73155(8) .0504(4) Uani d . 1 . . O
O4 .0100(3) 1.08672(15) .78474(9) .0553(5) Uani d . 1 . . O
H4O .000(5) 1.143(3) .7567(15) .074(9) Uiso d . 1 . . H
O5 -.2572(3) 1.25889(15) .78843(10) .0526(5) Uani d . 1 . . O
H5O -.359(4) 1.282(3) .7807(14) .063(9) Uiso d . 1 . . H
N -.0940(3) .84494(17) .76384(9) .0345(4) Uani d . 1 . . N
H .020(4) .850(2) .7516(12) .048(7) Uiso d . 1 . . H
C1 .0446(3) .8040(2) .87218(12) .0438(6) Uani d . 1 . . C
H1 .1071 .7391 .8513 .053 Uiso calc R 1 . . H
C2 -.1312(3) .84683(18) .83492(10) .0345(5) Uani d . 1 . . C
C3 -.1556(3) .97147(18) .86306(10) .0364(5) Uani d . 1 . . C
H3 -.2697 .9731 .8895 .044 Uiso calc R 1 . . H
C4 .0109(4) .9823(2) .91031(12) .0503(6) Uani d . 1 . . C
H4 .0472 1.0611 .9202 .060 Uiso calc R 1 . . H
C5 -.0270(5) .9086(2) .97168(12) .0618(8) Uani d . 1 . . C
H5A -.1519 .9211 .9884 .074 Uiso calc R 1 . . H
H5B .0619 .9248 1.0065 .074 Uiso calc R 1 . . H
C6 -.0038(4) .7858(2) .94560(12) .0544(7) Uani d . 1 . . C
H6A -.1181 .7426 .9505 .065 Uiso calc R 1 . . H
H6B .0957 .7464 .9685 .065 Uiso calc R 1 . . H
C7 .1613(3) .9121(2) .87566(14) .0540(7) Uani d . 1 . . C
H7A .1932 .9419 .8324 .065 Uiso calc R 1 . . H
H7B .2726 .9029 .9022 .065 Uiso calc R 1 . . H
C8 -.2964(3) .76988(19) .85022(11) .0396(5) Uani d . 1 . . C
C9 -.4266(4) .5888(2) .82789(15) .0659(8) Uani d . 1 . . C
H9A -.4352 .5619 .8726 .099 Uiso calc R 1 . . H
H9B -.4071 .5253 .7988 .099 Uiso calc R 1 . . H
H9C -.5399 .6270 .8161 .099 Uiso calc R 1 . . H
C10 -.2261(3) .84975(19) .71729(11) .0377(5) Uani d . 1 . . C
C11 -.1621(3) .86560(19) .64807(11) .0400(5) Uani d . 1 . . C
C12 -.0215(4) .9407(2) .63307(12) .0534(7) Uani d . 1 . . C
H12 .0382 .9805 .6666 .064 Uiso calc R 1 . . H
C13 .0316(5) .9570(2) .56801(13) .0644(8) Uani d . 1 . . C
H13 .1257 1.0086 .5580 .077 Uiso calc R 1 . . H
C14 -.0534(5) .8978(3) .51866(13) .0671(8) Uani d . 1 . . C
H14 -.0167 .9085 .4751 .081 Uiso calc R 1 . . H
C15 -.1921(5) .8230(3) .53323(14) .0770(10) Uani d . 1 . . C
H15 -.2492 .7820 .4996 .092 Uiso calc R 1 . . H
C16 -.2484(4) .8077(3) .59764(13) .0648(8) Uani d . 1 . . C
H16 -.3455 .7578 .6071 .078 Uiso calc R 1 . . H
C17 -.1692(3) 1.06546(19) .81111(11) .0387(5) Uani d . 1 . . C
H17 -.2497 1.0385 .7753 .046 Uiso calc R 1 . . H
C18 -.2513(4) 1.17388(18) .83864(13) .0489(6) Uani d . 1 . . C
H18A -.3760 1.1592 .8548 .059 Uiso calc R 1 . . H
H18B -.1762 1.2006 .8753 .059 Uiso calc R 1 . . H

loop_
_atom_site_aniso_label
_atom_site_aniso_U_11
_atom_site_aniso_U_22
_atom_site_aniso_U_33
_atom_site_aniso_U_12
_atom_site_aniso_U_13
_atom_site_aniso_U_23
O1 .0474(10) .0585(11) .0638(11) -.0028(9) .0193(9) .0009(9)
O2 .0479(10) .0376(8) .0618(10) -.0042(8) .0006(9) -.0017(8)
O3 .0325(8) .0664(11) .0525(10) -.0016(9) -.0039(8) -.0020(9)
O4 .0560(11) .0452(10) .0649(11) .0055(9) .0220(10) .0113(9)
O5 .0358(9) .0488(10) .0733(12) .0085(8) .0033(9) .0182(9)
N .0269(10) .0401(10) .0364(10) .0008(9) .0004(8) -.0024(8)
C1 .0375(12) .0438(13) .0500(14) .0104(11) -.0072(11) .0004(11)
C2 .0326(11) .0369(11) .0340(11) .0051(10) -.0008(10) -.0008(10)
C3 .0361(12) .0367(12) .0364(12) .0011(10) .0022(10) -.0008(9)
C4 .0571(16) .0452(13) .0486(13) -.0019(13) -.0148(13) -.0045(11)
C5 .080(2) .0651(16) .0406(13) .0112(17) -.0131(15) -.0023(13)
C6 .0636(16) .0559(14) .0436(13) .0099(15) -.0134(13) .0082(12)
C7 .0360(12) .0653(16) .0608(16) .0011(13) -.0153(13) .0013(14)
C8 .0390(13) .0405(12) .0392(12) .0017(11) -.0019(11) .0053(10)
C9 .0648(18) .0520(15) .081(2) -.0207(16) -.0128(16) .0063(15)
C10 .0345(12) .0359(11) .0427(13) -.0021(10) -.0026(10) -.0020(10)
C11 .0415(12) .0379(12) .0407(12) .0020(11) -.0069(11) .0006(10)
C12 .0615(16) .0525(14) .0461(14) -.0108(14) .0016(13) -.0013(11)
C13 .075(2) .0635(17) .0544(16) -.0129(17) .0096(16) .0099(14)
C14 .085(2) .0762(19) .0399(15) .0061(19) .0014(16) .0081(14)
C15 .090(2) .100(2) .0408(15) -.020(2) -.0126(17) -.0068(15)
C16 .0669(17) .0782(19) .0492(15) -.0232(17) -.0074(15) -.0032(14)
C17 .0366(11) .0403(12) .0392(12) .0000(10) .0001(10) -.0013(10)
C18 .0487(14) .0438(12) .0542(14) .0059(12) .0097(13) .0071(11)

loop_
_atom_type_symbol
_atom_type_description
_atom_type_scat_dispersion_real
_atom_type_scat_dispersion_imag
_atom_type_scat_source
C C .0033 .0016 'International Tables Vol C Tables 4.2.6.8 and 6.1.1.4'
H H .0000 .0000 'International Tables Vol C Tables 4.2.6.8 and 6.1.1.4'
N N .0061 .0033 'International Tables Vol C Tables 4.2.6.8 and 6.1.1.4'
O O .0106 .0060 'International Tables Vol C Tables 4.2.6.8 and 6.1.1.4'

loop_
_geom_angle_atom_site_label_1
_geom_angle_atom_site_label_2
_geom_angle_atom_site_label_3
_geom_angle
_geom_angle_publ_flag
C8 O2 C9 116.2(2) ?
C17 O4 H4O 108(2) ?
C18 O5 H5O 114(2) ?
C10 N C2 124.19(19) ?
C10 N H 118.1(17) ?
C2 N H 117.2(17) ?
C7 C1 C6 101.2(2) yes
C7 C1 C2 101.65(18) yes
C6 C1 C2 109.2(2) yes
C7 C1 H1 114.4 ?
C6 C1 H1 114.4 ?
C2 C1 H1 114.4 ?
N C2 C8 109.48(17) ?
N C2 C1 108.91(18) yes
C8 C2 C1 110.10(17) yes
N C2 C3 112.92(18) yes
C8 C2 C3 112.82(18) yes
C1 C2 C3 102.34(18) yes
C17 C3 C4 114.78(19) yes
C17 C3 C2 115.21(18) yes
C4 C3 C2 102.40(17) yes
C17 C3 H3 108.0 ?
C4 C3 H3 108.0 ?
C2 C3 H3 108.0 ?
C7 C4 C3 102.71(18) yes
C7 C4 C5 101.2(2) yes
C3 C4 C5 108.6(2) yes
C7 C4 H4 114.3 ?
C3 C4 H4 114.3 ?
C5 C4 H4 114.3 ?
C4 C5 C6 103.2(2) yes
C4 C5 H5A 111.1 ?
C6 C5 H5A 111.1 ?
C4 C5 H5B 111.1 ?
C6 C5 H5B 111.1 ?
H5A C5 H5B 109.1 ?
C5 C6 C1 103.1(2) yes
C5 C6 H6A 111.2 ?
C1 C6 H6A 111.2 ?
C5 C6 H6B 111.2 ?
C1 C6 H6B 111.2 ?
H6A C6 H6B 109.1 ?
C1 C7 C4 94.5(2) ?
C1 C7 H7A 112.8 ?
C4 C7 H7A 112.8 ?
C1 C7 H7B 112.8 ?
C4 C7 H7B 112.8 ?
H7A C7 H7B 110.3 ?
O1 C8 O2 123.6(2) ?
O1 C8 C2 125.8(2) yes
O2 C8 C2 110.29(19) yes
O2 C9 H9A 109.5 ?
O2 C9 H9B 109.5 ?
H9A C9 H9B 109.5 ?
O2 C9 H9C 109.5 ?
H9A C9 H9C 109.5 ?
H9B C9 H9C 109.5 ?
O3 C10 N 121.5(2) ?
O3 C10 C11 121.8(2) ?
N C10 C11 116.71(19) yes
C12 C11 C16 118.9(2) ?
C12 C11 C10 121.1(2) ?
C16 C11 C10 120.0(2) ?
C11 C12 C13 120.1(2) ?
C11 C12 H12 120.0 ?
C13 C12 H12 120.0 ?
C14 C13 C12 120.3(3) ?
C14 C13 H13 119.9 ?
C12 C13 H13 119.9 ?
C15 C14 C13 119.9(3) ?
C15 C14 H14 120.1 ?
C13 C14 H14 120.1 ?
C14 C15 C16 120.3(3) ?
C14 C15 H15 119.8 ?
C16 C15 H15 119.8 ?
C11 C16 C15 120.5(3) ?
C11 C16 H16 119.8 ?
C15 C16 H16 119.8 ?
O4 C17 C18 110.30(19) yes
O4 C17 C3 109.21(18) yes
C18 C17 C3 112.21(19) yes
O4 C17 H17 108.3 ?
C18 C17 H17 108.3 ?
C3 C17 H17 108.3 ?
O5 C18 C17 109.7(2) yes
O5 C18 H18A 109.7 ?
C17 C18 H18A 109.7 ?
O5 C18 H18B 109.7 ?
C17 C18 H18B 109.7 ?
H18A C18 H18B 108.2 ?

loop_
_geom_bond_atom_site_label_1
_geom_bond_atom_site_label_2
_geom_bond_site_symmetry_2
_geom_bond_distance
_geom_bond_publ_flag
O1 C8 . 1.197(3) yes
O2 C8 . 1.341(3) ?
O2 C9 . 1.442(3) ?
O3 C10 . 1.241(3) ?
O4 C17 . 1.416(3) yes
O4 H4O . .87(3) ?
O5 C18 . 1.424(3) yes
O5 H5O . .80(3) ?
N C10 . 1.340(3) ?
N C2 . 1.465(3) yes
N H . .86(3) ?
C1 C7 . 1.521(4) yes
C1 C6 . 1.542(4) yes
C1 C2 . 1.555(3) yes
C1 H1 . .9800 ?
C2 C8 . 1.523(3) yes
C2 C3 . 1.578(3) yes
C3 C17 . 1.527(3) yes
C3 C4 . 1.538(3) yes
C3 H3 . .9800 ?
C4 C7 . 1.529(4) yes
C4 C5 . 1.538(4) yes
C4 H4 . .9800 ?
C5 C6 . 1.542(4) yes
C5 H5A . .9700 ?
C5 H5B . .9700 ?
C6 H6A . .9700 ?
C6 H6B . .9700 ?
C7 H7A . .9700 ?
C7 H7B . .9700 ?
C9 H9A . .9600 ?
C9 H9B . .9600 ?
C9 H9C . .9600 ?
C10 C11 . 1.488(3) ?
C11 C12 . 1.374(3) ?
C11 C16 . 1.375(3) ?
C12 C13 . 1.385(4) ?
C12 H12 . .9300 ?
C13 C14 . 1.361(4) ?
C13 H13 . .9300 ?
C14 C15 . 1.360(4) ?
C14 H14 . .9300 ?
C15 C16 . 1.378(4) ?
C15 H15 . .9300 ?
C16 H16 . .9300 ?
C17 C18 . 1.508(3) yes
C17 H17 . .9800 ?
C18 H18A . .9700 ?
C18 H18B . .9700 ?

loop_
_geom_hbond_atom_site_label_D
_geom_hbond_atom_site_label_H
_geom_hbond_atom_site_label_A
_geom_hbond_site_symmetry_A
_geom_hbond_distance_DH
_geom_hbond_distance_HA
_geom_hbond_distance_DA
_geom_hbond_angle_DHA
_geom_hbond_publ_flag
O4 H4O N 4_556 .87(3) 2.50(3) 3.239(3) 143(3) yes
O4 H4O O2 4_556 .87(3) 2.55(3) 3.026(2) 116(3) yes
O5 H5O O3 4_456 .80(3) 1.93(3) 2.728(3) 175(3) yes
N H O5 4_546 .86(3) 2.17(3) 2.917(3) 146(2) yes
O4 H4O O5 . .87(3) 2.39(3) 2.787(3) 109(2) yes
C3 H3 O1 . .98 2.39 2.882(3) 111 yes
C7 H7A O4 . .97 2.36 2.960(3) 120 yes
C12 H12 O4 . .93 2.70 3.524(3) 147.5 ?
C12 H12 O2 4_556 .93 2.77 3.513(3) 137.5 ?
C7 H7B O1 1_655 .97 2.57 3.313(4) 134 yes
C9 H9B O3 4_446 .96 2.64 3.375(3) 133.6 ?

loop_
_geom_torsion_atom_site_label_1
_geom_torsion_atom_site_label_2
_geom_torsion_atom_site_label_3
_geom_torsion_atom_site_label_4
_geom_torsion
C10 N C2 C8 42.8(3)
C10 N C2 C1 163.2(2)
C10 N C2 C3 -83.8(3)
C7 C1 C2 N 83.3(2)
C6 C1 C2 N -170.3(2)
C7 C1 C2 C8 -156.65(19)
C6 C1 C2 C8 -50.2(2)
C7 C1 C2 C3 -36.5(2)
C6 C1 C2 C3 70.0(2)
N C2 C3 C17 9.8(3)
C8 C2 C3 C17 -115.0(2)
C1 C2 C3 C17 126.7(2)
N C2 C3 C4 -115.51(19)
C8 C2 C3 C4 119.7(2)
C1 C2 C3 C4 1.4(2)
C17 C3 C4 C7 -91.6(2)
C2 C3 C4 C7 34.0(2)
C17 C3 C4 C5 161.8(2)
C2 C3 C4 C5 -72.6(2)
C7 C4 C5 C6 -35.3(3)
C3 C4 C5 C6 72.4(3)
C4 C5 C6 C1 .0(3)
C7 C1 C6 C5 35.5(3)
C2 C1 C6 C5 -71.2(3)
C6 C1 C7 C4 -56.2(2)
C2 C1 C7 C4 56.3(2)
C3 C4 C7 C1 -56.0(2)
C5 C4 C7 C1 56.2(2)
C9 O2 C8 O1 11.4(3)
C9 O2 C8 C2 -174.77(19)
N C2 C8 O1 -136.3(2)
C1 C2 C8 O1 104.0(3)
C3 C2 C8 O1 -9.6(3)
N C2 C8 O2 50.1(2)
C1 C2 C8 O2 -69.6(2)
C3 C2 C8 O2 176.72(18)
C2 N C10 O3 -8.2(4)
C2 N C10 C11 170.5(2)
O3 C10 C11 C12 137.0(3)
N C10 C11 C12 -41.7(3)
O3 C10 C11 C16 -40.7(4)
N C10 C11 C16 140.6(2)
C16 C11 C12 C13 -.1(4)
C10 C11 C12 C13 -177.8(3)
C11 C12 C13 C14 -.9(5)
C12 C13 C14 C15 .6(5)
C13 C14 C15 C16 .7(5)
C12 C11 C16 C15 1.3(4)
C10 C11 C16 C15 179.0(3)
C14 C15 C16 C11 -1.6(5)
C4 C3 C17 O4 43.2(3)
C2 C3 C17 O4 -75.4(2)
C4 C3 C17 C18 -79.5(3)
C2 C3 C17 C18 161.9(2)
O4 C17 C18 O5 56.9(3)
C3 C17 C18 O5 178.93(19)

loop_
_cod_related_entry_id
_cod_related_entry_database
_cod_related_entry_code
1 ChemSpider 21182535
